data_4503622
loop_
_publ_author_name
'Soares-Santos, Paula C. R.'
'Cunha-Silva, Lu\'is'
'Paz, Filipe A. Almeida'
'Ferreira, Rute A. S\'a'
'Rocha, Jo\~ao'
'Trindade, Tito'
'Carlos, Lu\'is D.'
'Nogueira, Helena I. S.'

_publ_section_title
;
 Photoluminescent 3D Lanthanide&#x2212;Organic Frameworks with
 2,5-Pyridinedicarboxylic and 1,4-Phenylenediacetic Acids
;
_journal_issue 7
_journal_name_full 'Crystal Growth &amp; Design'
_journal_page_first 2505
_journal_paper_doi 10.1021/cg800153a
_journal_volume 8
_journal_year 2008
_chemical_formula_moiety 'C12 H9 Eu N O7'
_chemical_formula_sum 'C12 H9 Eu N O7'
_chemical_formula_weight 431.16
_chemical_name_systematic
; 
 ? 
;
_space_group_IT_number 14
_symmetry_cell_setting monoclinic
_symmetry_space_group_name_Hall '-P 2ybc'
_symmetry_space_group_name_H-M 'P 1 21/c 1'
_atom_sites_solution_hydrogens geom
_atom_sites_solution_primary direct
_atom_sites_solution_secondary difmap
_audit_creation_date '13 October 2007'
_audit_creation_method 'SHELXL-97, manual editing plus enCIFer'
_cell_angle_alpha 90.00
_cell_angle_beta 102.874(2)
_cell_angle_gamma 90.00
_cell_formula_units_Z 4
_cell_length_a 9.1666(5)
_cell_length_b 15.5309(8)
_cell_length_c 8.5327(4)
_cell_measurement_reflns_used 9909
_cell_measurement_temperature 150(2)
_cell_measurement_theta_max 30.43
_cell_measurement_theta_min 2.28
_cell_volume 1184.23(11)
_computing_cell_refinement 'APEX2 (Bruker, 2006)'
_computing_data_collection 'APEX2 (Bruker, 2006)'
_computing_data_reduction 'SAINT+ (Bruker, 1997-2005)'
_computing_molecular_graphics 'DIAMOND (Brandenburg, 2006)'
_computing_publication_material 'SHELXTL v.6.14 (Sheldrick, 2002)'
_computing_structure_refinement 'SHELXTL v.6.14 (Sheldrick, 2002)'
_computing_structure_solution 'SHELXTL v.6.14 (Sheldrick, 2002)'
_diffrn_ambient_temperature 150(2)
_diffrn_measured_fraction_theta_full 0.987
_diffrn_measured_fraction_theta_max 0.987
_diffrn_measurement_device_type 'Bruker X8 Kappa CCD APEX II'
_diffrn_measurement_method 'Thin-slice \w and \f scans'
_diffrn_radiation_monochromator graphite
_diffrn_radiation_source 'fine-focus sealed tube'
_diffrn_radiation_type MoK\a
_diffrn_radiation_wavelength 0.71073
_diffrn_reflns_av_R_equivalents 0.0254
_diffrn_reflns_av_sigmaI/netI 0.0181
_diffrn_reflns_limit_h_max 12
_diffrn_reflns_limit_h_min -11
_diffrn_reflns_limit_k_max 21
_diffrn_reflns_limit_k_min -20
_diffrn_reflns_limit_l_max 11
_diffrn_reflns_limit_l_min -8
_diffrn_reflns_number 33338
_diffrn_reflns_theta_full 29.13
_diffrn_reflns_theta_max 29.13
_diffrn_reflns_theta_min 3.59
_exptl_absorpt_coefficient_mu 5.334
_exptl_absorpt_correction_T_max 0.9008
_exptl_absorpt_correction_T_min 0.4469
_exptl_absorpt_correction_type multi-scan
_exptl_absorpt_process_details
;
SADABS (Sheldrick, 1997) 
;
_exptl_crystal_colour colourless
_exptl_crystal_density_diffrn 2.418
_exptl_crystal_density_method 'not measured'
_exptl_crystal_description prism
_exptl_crystal_F_000 828
_exptl_crystal_size_max 0.18
_exptl_crystal_size_mid 0.07
_exptl_crystal_size_min 0.02
_refine_diff_density_max 0.616
_refine_diff_density_min -0.627
_refine_diff_density_rms 0.099
_refine_ls_extinction_method none
_refine_ls_goodness_of_fit_ref 1.059
_refine_ls_hydrogen_treatment mixed
_refine_ls_matrix_type full
_refine_ls_number_parameters 196
_refine_ls_number_reflns 3143
_refine_ls_number_restraints 3
_refine_ls_restrained_S_all 1.059
_refine_ls_R_factor_all 0.0183
_refine_ls_R_factor_gt 0.0150
_refine_ls_shift/su_max 0.000
_refine_ls_shift/su_mean 0.000
_refine_ls_structure_factor_coef Fsqd
_refine_ls_weighting_details 'calc w=1/[\s^2^(Fo^2^)+(0.0136P)^2^+1.2052P] where P=(Fo^2^+2Fc^2^)/3'
_refine_ls_weighting_scheme calc
_refine_ls_wR_factor_gt 0.0324
_refine_ls_wR_factor_ref 0.0335
_reflns_number_gt 2855
_reflns_number_total 3143
_reflns_threshold_expression I>2\s(I)
_cod_data_source_file cg800153a.5.cif
_cod_data_source_block 1
_cod_depositor_comments
;
The following automatic conversions were performed:

'_symmetry_cell_setting' value 'Monoclinic' changed to 'monoclinic'
according to /home/saulius/struct/CIF-dictionaries/cif_core.dic
dictionary named 'cif_core.dic' version 2.4.1 from 2010-06-29.

Automatic conversion script
Id: cif_fix_values 1715 2011-07-08 13:25:40Z adriana 
;
_cod_original_cell_volume 1184.23(10)
_cod_original_sg_symbol_H-M 'P 21/c'
_cod_database_code 4503622

loop_
_symmetry_equiv_pos_as_xyz
'x, y, z'
'-x, y+1/2, -z+1/2'
'-x, -y, -z'
'x, -y-1/2, z-1/2'

loop_
_atom_site_label
_atom_site_type_symbol
_atom_site_fract_x
_atom_site_fract_y
_atom_site_fract_z
_atom_site_U_iso_or_equiv
_atom_site_adp_type
_atom_site_occupancy
_atom_site_symmetry_multiplicity
_atom_site_calc_flag
_atom_site_refinement_flags
Eu1 Eu 0.105559(10) 0.112589(6) 0.510261(11) 0.00634(4) Uani 1 1 d .
O6 O 0.88101(16) 0.12102(9) 0.61160(19) 0.0162(3) Uani 1 1 d .
O5 O 0.75881(14) -0.00505(8) 0.60081(16) 0.0107(3) Uani 1 1 d .
O3 O 0.15109(15) 0.19066(9) 0.75857(16) 0.0131(3) Uani 1 1 d .
O4 O 0.27989(15) 0.30077(9) 0.89085(17) 0.0132(3) Uani 1 1 d .
O1 O -0.01947(17) 0.12306(9) 0.21241(17) 0.0154(3) Uani 1 1 d .
O2 O -0.09682(15) 0.01456(8) 0.33633(16) 0.0107(3) Uani 1 1 d .
N1 N 0.38466(18) 0.12271(10) 0.6836(2) 0.0091(3) Uani 1 1 d .
O1W O -0.00553(17) 0.25598(9) 0.46368(18) 0.0161(3) Uani 1 1 d D
C3 C -0.3431(2) 0.00776(13) 0.0259(2) 0.0111(4) Uani 1 1 d .
C7 C 0.4076(2) 0.19824(12) 0.7624(2) 0.0088(4) Uani 1 1 d .
C6 C 0.2700(2) 0.23394(12) 0.8084(2) 0.0100(4) Uani 1 1 d .
C8 C 0.5451(2) 0.23915(12) 0.7994(2) 0.0112(4) Uani 1 1 d .
H8 H 0.5571 0.2908 0.8559 0.013 Uiso 1 1 calc R
C11 C 0.5036(2) 0.08362(13) 0.6498(2) 0.0101(4) Uani 1 1 d .
H11 H 0.4914 0.0287 0.6053 0.012 Uiso 1 1 calc R
C4 C -0.4187(2) -0.06032(13) -0.0641(2) 0.0134(4) Uani 1 1 d .
H4 H -0.3651 -0.1010 -0.1083 0.016 Uiso 1 1 calc R
C2 C -0.1754(2) 0.01770(13) 0.0469(2) 0.0131(4) Uani 1 1 d .
H2A H -0.1332 -0.0384 0.0336 0.016 Uiso 1 1 calc R
H2B H -0.1567 0.0545 -0.0383 0.016 Uiso 1 1 calc R
C5 C -0.4272(2) 0.06788(13) 0.0882(2) 0.0139(4) Uani 1 1 d .
H5 H -0.3792 0.1141 0.1473 0.017 Uiso 1 1 calc R
C1 C -0.0937(2) 0.05470(12) 0.2065(2) 0.0101(4) Uani 1 1 d .
C10 C 0.6456(2) 0.12113(12) 0.6780(2) 0.0087(4) Uani 1 1 d .
C9 C 0.6648(2) 0.20153(13) 0.7504(2) 0.0117(4) Uani 1 1 d .
H9 H 0.7564 0.2297 0.7658 0.014 Uiso 1 1 calc R
C12 C 0.7722(2) 0.07512(12) 0.6258(2) 0.0091(4) Uani 1 1 d .
H1W H 0.031(2) 0.2844(12) 0.3839(18) 0.014 Uiso 1 1 d D
H2W H -0.020(2) 0.2945(11) 0.5433(18) 0.014 Uiso 1 1 d D

loop_
_atom_site_aniso_label
_atom_site_aniso_U_11
_atom_site_aniso_U_22
_atom_site_aniso_U_33
_atom_site_aniso_U_23
_atom_site_aniso_U_13
_atom_site_aniso_U_12
Eu1 0.00620(5) 0.00550(5) 0.00803(5) -0.00044(3) 0.00307(4) -0.00042(3)
O6 0.0122(7) 0.0114(7) 0.0285(9) -0.0052(6) 0.0120(6) -0.0030(5)
O5 0.0101(7) 0.0082(6) 0.0149(7) -0.0023(5) 0.0052(5) 0.0007(5)
O3 0.0094(7) 0.0153(7) 0.0150(7) -0.0060(6) 0.0035(6) -0.0005(5)
O4 0.0109(7) 0.0113(7) 0.0181(7) -0.0065(6) 0.0046(6) 0.0007(5)
O1 0.0202(8) 0.0129(7) 0.0123(7) 0.0014(5) 0.0018(6) -0.0067(6)
O2 0.0114(7) 0.0112(7) 0.0094(6) 0.0026(5) 0.0019(5) -0.0012(5)
N1 0.0089(8) 0.0083(8) 0.0109(8) -0.0005(6) 0.0037(6) 0.0010(6)
O1W 0.0248(8) 0.0116(7) 0.0155(7) 0.0033(6) 0.0123(6) 0.0064(6)
C3 0.0113(9) 0.0132(10) 0.0085(9) 0.0029(7) 0.0014(7) -0.0014(8)
C7 0.0093(9) 0.0088(9) 0.0086(9) -0.0008(7) 0.0027(7) 0.0013(7)
C6 0.0098(9) 0.0104(9) 0.0093(9) 0.0004(7) 0.0012(7) 0.0019(7)
C8 0.0123(9) 0.0077(9) 0.0132(10) -0.0026(7) 0.0023(8) -0.0003(7)
C11 0.0120(9) 0.0083(9) 0.0107(9) -0.0006(7) 0.0040(7) 0.0006(7)
C4 0.0147(10) 0.0125(10) 0.0131(10) -0.0022(8) 0.0030(8) 0.0006(8)
C2 0.0124(10) 0.0169(10) 0.0103(9) -0.0001(8) 0.0030(8) -0.0015(8)
C5 0.0153(10) 0.0123(10) 0.0133(10) -0.0023(8) 0.0012(8) -0.0032(8)
C1 0.0074(9) 0.0110(9) 0.0119(9) 0.0007(7) 0.0024(7) 0.0024(7)
C10 0.0081(9) 0.0092(9) 0.0093(9) 0.0019(7) 0.0033(7) 0.0009(7)
C9 0.0080(9) 0.0115(9) 0.0160(10) 0.0007(8) 0.0036(8) -0.0007(7)
C12 0.0083(9) 0.0106(9) 0.0088(9) 0.0007(7) 0.0025(7) 0.0017(7)

loop_
_atom_type_symbol
_atom_type_description
_atom_type_scat_dispersion_real
_atom_type_scat_dispersion_imag
_atom_type_scat_source
C C 0.0033 0.0016 'International Tables Vol C Tables 4.2.6.8 and 6.1.1.4'
H H 0.0000 0.0000 'International Tables Vol C Tables 4.2.6.8 and 6.1.1.4'
N N 0.0061 0.0033 'International Tables Vol C Tables 4.2.6.8 and 6.1.1.4'
O O 0.0106 0.0060 'International Tables Vol C Tables 4.2.6.8 and 6.1.1.4'
Eu Eu -0.1578 3.6682 'International Tables Vol C Tables 4.2.6.8 and 6.1.1.4'

loop_
_geom_angle_atom_site_label_1
_geom_angle_atom_site_label_2
_geom_angle_atom_site_label_3
_geom_angle
_geom_angle_site_symmetry_1
_geom_angle_site_symmetry_3
O2 Eu1 O3 87.37(5) 3_556 .
O2 Eu1 O5 73.96(5) 3_556 3_656
O3 Eu1 O5 134.27(5) . 3_656
O2 Eu1 O6 73.22(5) 3_556 1_455
O3 Eu1 O6 69.46(5) . 1_455
O5 Eu1 O6 137.68(4) 3_656 1_455
O2 Eu1 O1W 141.39(5) 3_556 .
O3 Eu1 O1W 70.54(5) . .
O5 Eu1 O1W 143.48(5) 3_656 .
O6 Eu1 O1W 69.53(5) 1_455 .
O2 Eu1 O4 141.37(4) 3_556 4_565
O3 Eu1 O4 95.03(5) . 4_565
O5 Eu1 O4 77.12(5) 3_656 4_565
O6 Eu1 O4 143.16(5) 1_455 4_565
O1W Eu1 O4 73.83(5) . 4_565
O2 Eu1 O1 122.57(4) 3_556 .
O3 Eu1 O1 143.16(5) . .
O5 Eu1 O1 78.94(5) 3_656 .
O6 Eu1 O1 97.13(5) 1_455 .
O1W Eu1 O1 72.62(5) . .
O4 Eu1 O1 75.11(5) 4_565 .
O2 Eu1 O2 73.77(5) 3_556 .
O3 Eu1 O2 139.83(4) . .
O5 Eu1 O2 74.52(4) 3_656 .
O6 Eu1 O2 71.21(5) 1_455 .
O1W Eu1 O2 102.87(5) . .
O4 Eu1 O2 121.89(4) 4_565 .
O1 Eu1 O2 50.37(4) . .
O2 Eu1 N1 83.64(5) 3_556 .
O3 Eu1 N1 61.43(5) . .
O5 Eu1 N1 75.04(5) 3_656 .
O6 Eu1 N1 126.21(5) 1_455 .
O1W Eu1 N1 110.55(5) . .
O4 Eu1 N1 64.37(5) 4_565 .
O1 Eu1 N1 135.54(5) . .
O2 Eu1 N1 146.02(4) . .
O2 Eu1 Eu1 38.74(3) 3_556 3_556
O3 Eu1 Eu1 118.07(3) . 3_556
O5 Eu1 Eu1 70.17(3) 3_656 3_556
O6 Eu1 Eu1 67.51(3) 1_455 3_556
O1W Eu1 Eu1 127.76(4) . 3_556
O4 Eu1 Eu1 144.22(3) 4_565 3_556
O1 Eu1 Eu1 84.61(3) . 3_556
O2 Eu1 Eu1 35.03(3) . 3_556
N1 Eu1 Eu1 118.31(3) . 3_556
C12 O6 Eu1 140.03(12) . 1_655
C12 O5 Eu1 135.46(12) . 3_656
C6 O3 Eu1 122.07(12) . .
C6 O4 Eu1 135.47(12) . 4_566
C1 O1 Eu1 96.04(11) . .
C1 O2 Eu1 153.13(12) . 3_556
C1 O2 Eu1 93.34(11) . .
Eu1 O2 Eu1 106.23(5) 3_556 .
C11 N1 C7 117.45(17) . .
C11 N1 Eu1 125.74(13) . .
C7 N1 Eu1 110.68(12) . .
Eu1 O1W H1W 110.0(13) . .
Eu1 O1W H2W 125.7(13) . .
H1W O1W H2W 110.9(13) . .
C5 C3 C4 118.01(18) . .
C5 C3 C2 121.41(18) . .
C4 C3 C2 120.51(18) . .
N1 C7 C8 123.14(17) . .
N1 C7 C6 113.86(16) . .
C8 C7 C6 123.00(17) . .
O4 C6 O3 125.36(18) . .
O4 C6 C7 119.57(17) . .
O3 C6 C7 115.07(16) . .
C7 C8 C9 118.66(18) . .
C7 C8 H8 120.7 . .
C9 C8 H8 120.7 . .
N1 C11 C10 123.21(18) . .
N1 C11 H11 118.4 . .
C10 C11 H11 118.4 . .
C5 C4 C3 120.66(18) 3_455 .
C5 C4 H4 119.7 3_455 .
C3 C4 H4 119.7 . .
C1 C2 C3 115.50(16) . .
C1 C2 H2A 108.4 . .
C3 C2 H2A 108.4 . .
C1 C2 H2B 108.4 . .
C3 C2 H2B 108.4 . .
H2A C2 H2B 107.5 . .
C4 C5 C3 121.33(18) 3_455 .
C4 C5 H5 119.3 3_455 .
C3 C5 H5 119.3 . .
O1 C1 O2 119.64(17) . .
O1 C1 C2 120.80(17) . .
O2 C1 C2 119.53(17) . .
C9 C10 C11 118.25(17) . .
C9 C10 C12 121.80(17) . .
C11 C10 C12 119.93(17) . .
C10 C9 C8 118.88(18) . .
C10 C9 H9 120.6 . .
C8 C9 H9 120.6 . .
O6 C12 O5 126.34(17) . .
O6 C12 C10 116.06(17) . .
O5 C12 C10 117.60(16) . .

loop_
_geom_bond_atom_site_label_1
_geom_bond_atom_site_label_2
_geom_bond_distance
_geom_bond_site_symmetry_2
Eu1 O2 2.3803(13) 3_556
Eu1 O3 2.3957(13) .
Eu1 O5 2.3997(13) 3_656
Eu1 O6 2.4072(14) 1_455
Eu1 O1W 2.4442(14) .
Eu1 O4 2.4756(13) 4_565
Eu1 O1 2.5498(14) .
Eu1 O2 2.5953(13) .
Eu1 N1 2.6593(16) .
Eu1 Eu1 3.9819(2) 3_556
O6 C12 1.254(2) .
O6 Eu1 2.4072(14) 1_655
O5 C12 1.265(2) .
O5 Eu1 2.3997(13) 3_656
O3 C6 1.270(2) .
O4 C6 1.246(2) .
O4 Eu1 2.4756(13) 4_566
O1 C1 1.256(2) .
O2 C1 1.277(2) .
O2 Eu1 2.3803(13) 3_556
N1 C11 1.334(2) .
N1 C7 1.345(2) .
O1W H1W 0.935(9) .
O1W H2W 0.935(9) .
C3 C5 1.390(3) .
C3 C4 1.397(3) .
C3 C2 1.515(3) .
C7 C8 1.384(3) .
C7 C6 1.507(3) .
C8 C9 1.387(3) .
C8 H8 0.9300 .
C11 C10 1.397(3) .
C11 H11 0.9300 .
C4 C5 1.386(3) 3_455
C4 H4 0.9300 .
C2 C1 1.514(3) .
C2 H2A 0.9700 .
C2 H2B 0.9700 .
C5 C4 1.386(3) 3_455
C5 H5 0.9300 .
C10 C9 1.387(3) .
C10 C12 1.512(3) .
C9 H9 0.9300 .

loop_
_geom_hbond_atom_site_label_D
_geom_hbond_atom_site_label_H
_geom_hbond_atom_site_label_A
_geom_hbond_distance_DH
_geom_hbond_distance_HA
_geom_hbond_distance_DA
_geom_hbond_angle_DHA
_geom_hbond_site_symmetry_A
O1W H1W O3 0.935(9) 1.738(11) 2.6326(19) 159(2) 4_565
O1W H2W O1 0.935(9) 1.929(10) 2.858(2) 172.2(19) 4_566

loop_
_geom_torsion_atom_site_label_1
_geom_torsion_atom_site_label_2
_geom_torsion_atom_site_label_3
_geom_torsion_atom_site_label_4
_geom_torsion
_geom_torsion_site_symmetry_1
_geom_torsion_site_symmetry_4
O2 Eu1 O3 C6 119.04(14) 3_556 .
O5 Eu1 O3 C6 54.58(16) 3_656 .
O6 Eu1 O3 C6 -167.90(15) 1_455 .
O1W Eu1 O3 C6 -93.20(14) . .
O4 Eu1 O3 C6 -22.32(14) 4_565 .
O1 Eu1 O3 C6 -94.10(15) . .
O2 Eu1 O3 C6 179.81(12) . .
N1 Eu1 O3 C6 34.84(13) . .
Eu1 Eu1 O3 C6 143.61(13) 3_556 .
O2 Eu1 O1 C1 11.85(13) 3_556 .
O3 Eu1 O1 C1 -127.77(12) . .
O5 Eu1 O1 C1 74.53(12) 3_656 .
O6 Eu1 O1 C1 -62.77(12) 1_455 .
O1W Eu1 O1 C1 -128.66(12) . .
O4 Eu1 O1 C1 153.98(12) 4_565 .
O2 Eu1 O1 C1 -4.45(10) . .
N1 Eu1 O1 C1 129.45(11) . .
Eu1 Eu1 O1 C1 3.72(11) 3_556 .
O2 Eu1 O2 C1 -161.38(13) 3_556 .
O3 Eu1 O2 C1 133.39(11) . .
O5 Eu1 O2 C1 -83.97(11) 3_656 .
O6 Eu1 O2 C1 121.24(11) 1_455 .
O1W Eu1 O2 C1 58.41(11) . .
O4 Eu1 O2 C1 -20.39(12) 4_565 .
O1 Eu1 O2 C1 4.36(10) . .
N1 Eu1 O2 C1 -111.06(12) . .
Eu1 Eu1 O2 C1 -161.38(13) 3_556 .
O2 Eu1 O2 Eu1 0.0 3_556 3_556
O3 Eu1 O2 Eu1 -65.23(8) . 3_556
O5 Eu1 O2 Eu1 77.41(5) 3_656 3_556
O6 Eu1 O2 Eu1 -77.38(6) 1_455 3_556
O1W Eu1 O2 Eu1 -140.21(5) . 3_556
O4 Eu1 O2 Eu1 141.00(5) 4_565 3_556
O1 Eu1 O2 Eu1 165.74(8) . 3_556
N1 Eu1 O2 Eu1 50.32(10) . 3_556
O2 Eu1 N1 C11 85.41(15) 3_556 .
O3 Eu1 N1 C11 175.87(17) . .
O5 Eu1 N1 C11 10.36(15) 3_656 .
O6 Eu1 N1 C11 149.20(14) 1_455 .
O1W Eu1 N1 C11 -131.66(15) . .
O4 Eu1 N1 C11 -72.30(15) 4_565 .
O1 Eu1 N1 C11 -45.88(17) . .
O2 Eu1 N1 C11 37.37(19) . .
Eu1 Eu1 N1 C11 67.49(16) 3_556 .
O2 Eu1 N1 C7 -123.12(13) 3_556 .
O3 Eu1 N1 C7 -32.66(12) . .
O5 Eu1 N1 C7 161.83(13) 3_656 .
O6 Eu1 N1 C7 -59.33(14) 1_455 .
O1W Eu1 N1 C7 19.81(13) . .
O4 Eu1 N1 C7 79.17(12) 4_565 .
O1 Eu1 N1 C7 105.59(13) . .
O2 Eu1 N1 C7 -171.16(10) . .
Eu1 Eu1 N1 C7 -141.04(11) 3_556 .
C11 N1 C7 C8 4.5(3) . .
Eu1 N1 C7 C8 -149.56(16) . .
C11 N1 C7 C6 -174.93(17) . .
Eu1 N1 C7 C6 30.97(18) . .
Eu1 O4 C6 O3 1.5(3) 4_566 .
Eu1 O4 C6 C7 -177.70(12) 4_566 .
Eu1 O3 C6 O4 148.67(16) . .
Eu1 O3 C6 C7 -32.1(2) . .
N1 C7 C6 O4 175.41(17) . .
C8 C7 C6 O4 -4.1(3) . .
N1 C7 C6 O3 -3.8(2) . .
C8 C7 C6 O3 176.68(18) . .
N1 C7 C8 C9 1.2(3) . .
C6 C7 C8 C9 -179.35(18) . .
C7 N1 C11 C10 -6.5(3) . .
Eu1 N1 C11 C10 143.29(15) . .
C5 C3 C4 C5 -0.9(3) . 3_455
C2 C3 C4 C5 -177.71(18) . 3_455
C5 C3 C2 C1 36.7(3) . .
C4 C3 C2 C1 -146.57(19) . .
C4 C3 C5 C4 0.9(3) . 3_455
C2 C3 C5 C4 177.69(18) . 3_455
Eu1 O1 C1 O2 8.03(18) . .
Eu1 O1 C1 C2 -169.96(15) . .
Eu1 O2 C1 O1 -145.2(2) 3_556 .
Eu1 O2 C1 O1 -7.85(18) . .
Eu1 O2 C1 C2 32.9(4) 3_556 .
Eu1 O2 C1 C2 170.16(15) . .
C3 C2 C1 O1 -120.8(2) . .
C3 C2 C1 O2 61.2(2) . .
N1 C11 C10 C9 2.6(3) . .
N1 C11 C10 C12 -175.81(18) . .
C11 C10 C9 C8 3.4(3) . .
C12 C10 C9 C8 -178.24(18) . .
C7 C8 C9 C10 -5.2(3) . .
Eu1 O6 C12 O5 9.8(3) 1_655 .
Eu1 O6 C12 C10 -170.18(14) 1_655 .
Eu1 O5 C12 O6 -8.8(3) 3_656 .
Eu1 O5 C12 C10 171.18(12) 3_656 .
C9 C10 C12 O6 -18.2(3) . .
C11 C10 C12 O6 160.12(18) . .
C9 C10 C12 O5 161.79(18) . .
C11 C10 C12 O5 -19.9(3) . .
